data_2011592
loop_
_publ_author_name
'Potenza, Joseph A.'
'Emge, Thomas J.'
'Albaneze, Jennifer'
'Knapp, Spencer'
'Schugar, Harvey J.'

_publ_section_title
;
 A spiro-linked pyrene--naphthoquinone
;
_journal_issue 12
_journal_name_full 'Acta Crystallographica Section C'
_journal_page_first 1494
_journal_page_last 1495
_journal_paper_doi 10.1107/S0108270100012750
_journal_volume 56
_journal_year 2000
_chemical_formula_sum 'C32 H22 O4'
_chemical_formula_weight 470.5
_chemical_name_systematic
;
 ?
;
_space_group_IT_number 33
_symmetry_cell_setting orthorhombic
_symmetry_space_group_name_Hall 'P 2c -2n'
_symmetry_space_group_name_H-M 'P n a 21'
_audit_creation_method SHELXL-97
_cell_angle_alpha 90.000(16)
_cell_angle_beta 90.000(12)
_cell_angle_gamma 90.000(9)
_cell_formula_units_Z 8
_cell_length_a 16.591(2)
_cell_length_b 8.8487(7)
_cell_length_c 30.996(9)
_cell_measurement_reflns_used 25
_cell_measurement_temperature 295(2)
_cell_measurement_theta_max 25.9
_cell_measurement_theta_min 19.6
_cell_volume 4550.5(15)
_computing_cell_refinement 'Structure Determination Package'
_computing_data_collection 'Structure Determination Package (Enraf Nonius, 1985)'
_computing_data_reduction 'local programs'
_computing_molecular_graphics 'ORTEPIII (Burnett & Johnson, 1976) and ORTEP32 (Farrugia, 1997)'
_computing_publication_material SHELXL97
_computing_structure_refinement 'SHELXL97 (Sheldrick, 1997)'
_computing_structure_solution 'SHELXS97 (Sheldrick, 1990)'
_diffrn_ambient_temperature 295(2)
_diffrn_measured_fraction_theta_full .965
_diffrn_measured_fraction_theta_max .965
_diffrn_measurement_device_type 'Enraf-Nonius CAD-4'
_diffrn_measurement_method 'omega-theta scans'
_diffrn_radiation_monochromator graphite
_diffrn_radiation_source 'fine-focus sealed tube'
_diffrn_radiation_type CuK\a
_diffrn_radiation_wavelength 1.54180
_diffrn_reflns_av_R_equivalents .0549
_diffrn_reflns_av_sigmaI/netI .0839
_diffrn_reflns_limit_h_max 20
_diffrn_reflns_limit_h_min -18
_diffrn_reflns_limit_k_max 10
_diffrn_reflns_limit_k_min -10
_diffrn_reflns_limit_l_max 37
_diffrn_reflns_limit_l_min -34
_diffrn_reflns_number 10756
_diffrn_reflns_theta_full 70.03
_diffrn_reflns_theta_max 70.03
_diffrn_reflns_theta_min 2.85
_diffrn_standards_decay_% 2
_diffrn_standards_interval_time 180
_diffrn_standards_number 3
_exptl_absorpt_coefficient_mu .722
_exptl_absorpt_correction_T_max .9641
_exptl_absorpt_correction_T_min .8668
_exptl_absorpt_correction_type numerical
_exptl_absorpt_process_details SHELX-76
_exptl_crystal_colour gold
_exptl_crystal_density_diffrn 1.374
_exptl_crystal_density_meas 1.360(10)
_exptl_crystal_density_method flotation
_exptl_crystal_description 'flat rod'
_exptl_crystal_F_000 1968
_exptl_crystal_size_max .50
_exptl_crystal_size_mid .18
_exptl_crystal_size_min .05
_refine_diff_density_max .182
_refine_diff_density_min -.190
_refine_ls_abs_structure_details 'Flack (1983)'
_refine_ls_abs_structure_Flack .3(3)
_refine_ls_extinction_coef .00027(2)
_refine_ls_extinction_method 'SHELXL97 (Sheldrick, 1997)'
_refine_ls_goodness_of_fit_ref .990
_refine_ls_hydrogen_treatment constr
_refine_ls_matrix_type full
_refine_ls_number_parameters 650
_refine_ls_number_reflns 5587
_refine_ls_number_restraints 1
_refine_ls_restrained_S_all .990
_refine_ls_R_factor_all .1253
_refine_ls_R_factor_gt .0441
_refine_ls_shift/su_max .011
_refine_ls_shift/su_mean .001
_refine_ls_structure_factor_coef Fsqd
_refine_ls_weighting_details 'calc w = 1/[\s^2^(Fo^2^)+(0.0270P)^2^] where P=(Fo^2^+2Fc^2^)/3'
_refine_ls_weighting_scheme calc
_refine_ls_wR_factor_ref .0847
_reflns_number_gt 3023
_reflns_number_total 5587
_reflns_threshold_expression I>2\s(I)
_cod_data_source_file bk1564.cif
_cod_data_source_block I
_cod_database_code 2011592

loop_
_symmetry_equiv_pos_as_xyz
'x, y, z'
'-x, -y, z+1/2'
'-x+1/2, y+1/2, z+1/2'
'x+1/2, -y+1/2, z'

loop_
_atom_site_label
_atom_site_fract_x
_atom_site_fract_y
_atom_site_fract_z
_atom_site_U_iso_or_equiv
_atom_site_adp_type
_atom_site_calc_flag
_atom_site_refinement_flags
_atom_site_occupancy
_atom_site_disorder_assembly
_atom_site_disorder_group
_atom_site_type_symbol
O1 .56963(19) .0004(4) .47569(12) .0467(10) Uani d . 1 . . O
O2 .5483(2) .2567(4) .46254(16) .0391(13) Uani d . 1 . . O
O1A .69274(18) .5000(4) .45062(11) .0450(10) Uani d . 1 . . O
O2A .7141(2) .7567(4) .46484(15) .0385(13) Uani d . 1 . . O
C1 .5174(3) .1242(7) .48347(17) .0413(15) Uani d . 1 . . C
H1 .4629 .1015 .4732 .050 Uiso calc R 1 . . H
C1A .7441(3) .6253(7) .44365(18) .0450(15) Uani d . 1 . . C
H1A .7990 .6026 .4533 .054 Uiso calc R 1 . . H
C18 .5744(3) -.0331(7) .42988(17) .0508(18) Uani d . 1 . . C
H18A .5210 -.0530 .4185 .061 Uiso calc R 1 . . H
H18B .6075 -.1219 .4252 .061 Uiso calc R 1 . . H
C18A .6887(3) .4660(7) .49580(16) .0456(17) Uani d . 1 . . C
H18C .7424 .4455 .5067 .055 Uiso calc R 1 . . H
H18D .6561 .3763 .5002 .055 Uiso calc R 1 . . H
C19 .6114(3) .1032(6) .40716(16) .0354(14) Uani d . 1 . . C
C19A .6527(3) .5960(6) .52006(16) .0362(14) Uani d . 1 . . C
C20 .5572(3) .2369(6) .4172(2) .041(2) Uani d . 1 . . C
H20A .5802 .3278 .4047 .049 Uiso calc R 1 . . H
H20B .5047 .2208 .4042 .049 Uiso calc R 1 . . H
C20A .7055(3) .7348(6) .5108(2) .0390(19) Uani d . 1 . . C
H20C .6810 .8238 .5236 .047 Uiso calc R 1 . . H
H20D .7582 .7209 .5238 .047 Uiso calc R 1 . . H
C21 .6169(3) .0796(7) .35783(16) .0486(16) Uani d . 1 . . C
H21A .6245 -.0262 .3507 .058 Uiso calc R 1 . . H
H21B .5691 .1170 .3433 .058 Uiso calc R 1 . . H
C21A .6483(3) .5727(6) .57002(15) .0461(15) Uani d . 1 . . C
H21C .6419 .4668 .5773 .055 Uiso calc R 1 . . H
H21D .6959 .6121 .5842 .055 Uiso calc R 1 . . H
C22 .6993(3) .1321(6) .42095(15) .0405(15) Uani d . 1 . . C
H22A .7020 .2003 .4454 .049 Uiso calc R 1 . . H
H22B .7266 .0385 .4282 .049 Uiso calc R 1 . . H
C22A .5644(3) .6306(6) .50667(16) .0394(15) Uani d . 1 . . C
H22C .5624 .7039 .4834 .047 Uiso calc R 1 . . H
H22D .5365 .5395 .4978 .047 Uiso calc R 1 . . H
O3 .6657(3) .2031(6) .27222(15) .0784(15) Uani d . 1 . . O
O3A .6000(3) .6858(6) .65586(14) .0766(14) Uani d . 1 . . O
O4 .8496(2) .3161(6) .41055(14) .0605(12) Uani d . 1 . . O
O4A .4120(2) .8116(6) .51921(13) .0598(12) Uani d . 1 . . O
C2 .5162(3) .1607(7) .53098(16) .0403(15) Uani d . 1 . . C
C2A .7434(3) .6663(7) .39604(16) .0357(14) Uani d . 1 . . C
C3 .4555(3) .2535(6) .5479(3) .037(2) Uani d . 1 . . C
C3A .8033(3) .7596(6) .3791(2) .040(2) Uani d . 1 . . C
C4 .3920(3) .3135(8) .52296(17) .0460(15) Uani d . 1 . . C
H4 .3895 .2896 .4938 .055 Uiso calc R 1 . . H
C4A .8703(3) .8174(7) .40471(18) .0453(15) Uani d . 1 . . C
H4A .8743 .7914 .4337 .054 Uiso calc R 1 . . H
C5 .3345(3) .4046(7) .53998(17) .0535(17) Uani d . 1 . . C
H5 .2939 .4423 .5223 .064 Uiso calc R 1 . . H
C5A .9263(3) .9077(7) .38703(16) .0519(17) Uani d . 1 . . C
H5A .9682 .9430 .4042 .062 Uiso calc R 1 . . H
C6 .3353(3) .4437(7) .58499(17) .0410(16) Uani d . 1 . . C
C6A .9235(3) .9517(7) .34229(17) .0454(16) Uani d . 1 . . C
C7 .3968(3) .3824(7) .61119(17) .0414(16) Uani d . 1 . . C
C7A .8600(3) .9002(6) .31697(16) .0356(14) Uani d . 1 . . C
C8 .4581(3) .2880(7) .5919(2) .0404(16) Uani d . 1 . . C
C8A .8000(3) .8036(7) .33439(19) .0385(14) Uani d . 1 . . C
C9 .5216(4) .2370(7) .6193(3) .041(2) Uani d . 1 . . C
C9A .7369(4) .7489(7) .3091(3) .048(2) Uani d . 1 . . C
C10 .5808(3) .1462(7) .60063(18) .0493(18) Uani d . 1 . . C
H10 .6227 .1092 .6175 .059 Uiso calc R 1 . . H
C10A .6779(4) .6593(7) .3273(2) .0580(18) Uani d . 1 . . C
H10A .6350 .6266 .3103 .070 Uiso calc R 1 . . H
C11 .5776(3) .1105(6) .55678(19) .0494(16) Uani d . 1 . . C
H11 .6181 .0512 .5448 .059 Uiso calc R 1 . . H
C11A .6813(3) .6179(7) .36969(18) .0504(17) Uani d . 1 . . C
H11A .6412 .5561 .3810 .060 Uiso calc R 1 . . H
C12 .2783(3) .5385(7) .6042(2) .0583(19) Uani d . 1 . . C
H12 .2377 .5792 .5871 .070 Uiso calc R 1 . . H
C12A .9813(3) 1.0457(6) .32420(18) .0500(16) Uani d . 1 . . C
H12A 1.0237 1.0802 .3412 .060 Uiso calc R 1 . . H
C13 .2800(4) .5730(7) .64662(19) .0587(18) Uani d . 1 . . C
H13 .2409 .6360 .6584 .070 Uiso calc R 1 . . H
C13A .9769(4) 1.0891(7) .2811(2) .0613(18) Uani d . 1 . . C
H13A 1.0160 1.1521 .2693 .074 Uiso calc R 1 . . H
C14 .3400(4) .5143(9) .6723(2) .061(2) Uani d . 1 . . C
H14 .3409 .5385 .7015 .073 Uiso calc R 1 . . H
C14A .9132(4) 1.0370(8) .2558(2) .0579(19) Uani d . 1 . . C
H14A .9098 1.0666 .2270 .069 Uiso calc R 1 . . H
C15 .3998(3) .4187(7) .65540(18) .0459(16) Uani d . 1 . . C
C15A .8552(3) .9421(7) .27271(18) .0453(17) Uani d . 1 . . C
C16 .4625(3) .3591(7) .68125(18) .0557(18) Uani d . 1 . . C
H16 .4630 .3784 .7107 .067 Uiso calc R 1 . . H
C16A .7897(4) .8837(8) .24735(19) .0630(19) Uani d . 1 . . C
H16A .7860 .9115 .2185 .076 Uiso calc R 1 . . H
C17 .5216(4) .2745(8) .6635(3) .064(2) Uani d . 1 . . C
H17 .5633 .2400 .6809 .077 Uiso calc R 1 . . H
C17A .7338(4) .7908(9) .2637(2) .0544(19) Uani d . 1 . . C
H17A .6930 .7532 .2461 .065 Uiso calc R 1 . . H
C23 .7345(3) .2027(8) .3811(2) .0399(16) Uani d . 1 . . C
C23A .5290(3) .6942(7) .54766(18) .0368(14) Uani d . 1 . . C
C24 .8081(3) .2904(8) .3789(2) .0418(17) Uani d . 1 . . C
C24A .4549(3) .7849(8) .5511(2) .048(2) Uani d . 1 . . C
C25 .8303(3) .3572(7) .33582(19) .0464(16) Uani d . 1 . . C
C25A .4343(3) .8422(7) .59478(18) .0418(15) Uani d . 1 . . C
C26 .8961(4) .4501(8) .3316(2) .0623(19) Uani d . 1 . . C
H26 .9260 .4779 .3557 .075 Uiso calc R 1 . . H
C26A .3679(3) .9355(7) .5994(2) .0555(18) Uani d . 1 . . C
H26A .3380 .9635 .5753 .067 Uiso calc R 1 . . H
C27 .9178(4) .5028(8) .2903(3) .076(2) Uani d . 1 . . C
H27 .9631 .5639 .2873 .091 Uiso calc R 1 . . H
C27A .3461(4) .9872(8) .6401(2) .072(2) Uani d . 1 . . C
H27A .3024 1.0521 .6433 .086 Uiso calc R 1 . . H
C28 .8737(4) .4657(9) .2548(3) .074(2) Uani d . 1 . . C
H28 .8879 .5029 .2278 .089 Uiso calc R 1 . . H
C28A .3894(4) .9416(8) .6758(2) .072(2) Uani d . 1 . . C
H28A .3729 .9717 .7031 .086 Uiso calc R 1 . . H
C29 .8077(4) .3725(8) .2594(2) .070(2) Uani d . 1 . . C
H29 .7781 .3461 .2350 .085 Uiso calc R 1 . . H
C29A .4570(4) .8520(8) .6715(2) .0663(19) Uani d . 1 . . C
H29A .4874 .8244 .6954 .080 Uiso calc R 1 . . H
C30 .7843(4) .3171(8) .2994(2) .0539(17) Uani d . 1 . . C
C30A .4781(4) .8047(8) .6308(2) .0475(16) Uani d . 1 . . C
C31 .7105(4) .2281(8) .3025(3) .056(2) Uani d . 1 . . C
C31A .5537(4) .7134(8) .6251(2) .0506(19) Uani d . 1 . . C
C32 .6898(3) .1713(7) .34626(18) .0441(16) Uani d . 1 . . C
C32A .5748(3) .6619(6) .58173(18) .0374(14) Uani d . 1 . . C

loop_
_atom_site_aniso_label
_atom_site_aniso_U_11
_atom_site_aniso_U_22
_atom_site_aniso_U_33
_atom_site_aniso_U_12
_atom_site_aniso_U_13
_atom_site_aniso_U_23
O1 .062(2) .029(3) .049(3) .006(2) .005(2) .006(2)
O2 .052(2) .021(3) .044(3) .0034(18) .010(2) .0019(17)
O1A .053(2) .039(3) .042(2) -.008(2) .0090(19) -.001(2)
O2A .047(2) .040(4) .028(3) -.0019(18) .001(2) .0019(18)
C1 .050(4) .026(4) .048(4) .005(3) -.001(3) .001(3)
C1A .039(3) .043(5) .053(4) .001(3) .013(3) -.006(4)
C18 .068(4) .037(5) .047(4) .001(3) .008(3) -.014(3)
C18A .047(3) .047(5) .043(4) .003(3) .005(3) .003(3)
C19 .041(3) .027(4) .038(3) .003(3) .003(3) .004(3)
C19A .039(3) .030(4) .039(3) .004(3) .000(3) -.001(3)
C20 .046(4) .046(5) .030(4) .004(3) -.003(3) .002(3)
C20A .046(3) .034(5) .037(5) .000(3) .004(3) -.002(3)
C21 .052(4) .047(4) .047(4) .012(3) -.011(3) -.013(3)
C21A .049(4) .053(4) .036(3) .000(3) .003(3) .007(3)
C22 .045(3) .043(4) .033(3) .007(3) .000(3) -.001(3)
C22A .037(3) .039(4) .043(3) -.010(3) .001(3) .003(3)
O3 .072(3) .121(4) .042(3) .001(3) -.010(2) .001(3)
O3A .090(3) .105(4) .035(3) .013(3) .001(2) .016(3)
O4 .046(2) .077(3) .058(3) -.002(2) -.004(2) -.003(3)
O4A .041(2) .090(3) .049(3) .007(3) -.006(2) -.005(3)
C2 .044(4) .044(5) .033(4) -.001(3) -.001(3) .003(3)
C2A .044(4) .028(4) .035(4) .005(3) .005(3) -.005(3)
C3 .042(4) .034(5) .036(5) .000(3) .003(3) .011(3)
C3A .042(4) .046(6) .032(5) -.001(3) .001(3) -.005(3)
C4 .053(4) .058(4) .027(3) -.001(4) -.002(3) -.006(4)
C4A .048(4) .046(4) .042(4) -.013(3) .002(3) -.003(4)
C5 .047(4) .066(5) .048(4) .010(4) .001(3) .001(4)
C5A .064(4) .057(5) .035(4) -.013(4) -.004(3) .000(3)
C6 .045(4) .039(4) .039(4) -.003(3) .006(3) .003(3)
C6A .044(4) .050(5) .042(4) .004(3) -.001(3) -.001(3)
C7 .044(4) .044(4) .036(4) -.004(3) .005(3) .007(3)
C7A .042(4) .032(4) .033(3) .011(3) .009(3) .000(3)
C8 .036(3) .048(4) .038(4) -.004(3) .002(3) .009(4)
C8A .048(4) .036(4) .031(4) .001(3) .005(3) .000(4)
C9 .047(4) .030(5) .046(5) -.004(3) -.008(3) .002(3)
C9A .050(4) .058(7) .036(5) -.003(3) .003(3) .002(3)
C10 .053(4) .050(5) .045(4) .011(3) -.005(3) .007(3)
C10A .062(4) .054(5) .057(5) .000(4) -.018(4) -.005(4)
C11 .052(4) .037(4) .060(4) -.001(3) .005(3) .001(3)
C11A .050(4) .054(5) .047(4) -.014(3) -.007(3) .005(3)
C12 .057(4) .067(5) .051(4) .020(4) .012(3) .000(4)
C12A .047(4) .053(5) .050(4) .003(3) .003(3) .005(4)
C13 .067(4) .068(5) .041(4) .017(4) .003(3) .002(4)
C13A .065(4) .054(5) .065(5) .004(4) .019(4) .013(4)
C14 .072(4) .075(5) .035(4) -.007(4) .003(4) -.012(4)
C14A .058(4) .067(5) .048(4) .015(4) .006(3) .004(4)
C15 .052(4) .046(4) .039(4) -.004(3) .006(3) -.003(3)
C15A .045(4) .056(5) .036(4) .008(3) .004(3) .001(3)
C16 .055(4) .071(5) .041(4) -.005(4) -.004(3) -.008(3)
C16A .066(4) .082(6) .041(4) .009(4) -.012(3) .005(4)
C17 .052(5) .088(7) .053(5) -.003(4) -.017(4) .010(4)
C17A .061(5) .063(5) .039(5) .006(4) -.006(3) -.002(4)
C23 .041(3) .048(4) .030(4) .006(3) .007(3) .003(4)
C23A .031(3) .038(4) .041(4) -.009(3) .003(3) .002(4)
C24 .037(3) .057(4) .032(4) .009(3) .006(3) -.002(4)
C24A .038(4) .053(5) .053(5) -.013(4) -.003(4) .001(4)
C25 .034(3) .053(5) .053(4) .017(3) .001(3) .008(4)
C25A .038(3) .044(4) .043(4) -.002(3) .009(3) -.002(3)
C26 .049(4) .069(5) .069(5) .017(4) .017(3) .019(4)
C26A .043(4) .061(5) .062(5) -.003(4) .005(3) -.006(4)
C27 .053(4) .062(6) .112(7) .023(4) .034(5) .039(5)
C27A .063(5) .077(6) .076(6) -.002(4) .017(4) -.012(5)
C28 .068(5) .081(6) .074(6) .023(5) .019(4) .041(5)
C28A .089(5) .070(6) .055(5) -.013(5) .030(4) -.011(4)
C29 .070(5) .096(6) .046(4) .013(4) .009(3) .022(4)
C29A .084(5) .069(6) .046(4) -.024(4) .018(4) -.006(4)
C30 .042(4) .070(5) .049(4) .025(4) .010(3) .007(4)
C30A .052(4) .053(4) .037(4) -.005(4) .015(3) .002(4)
C31 .062(5) .071(6) .035(5) .023(4) -.004(4) -.002(4)
C31A .052(4) .066(5) .034(4) -.019(4) .004(3) .010(4)
C32 .040(3) .052(5) .041(4) .006(3) .003(3) -.002(3)
C32A .041(3) .037(4) .034(3) -.010(3) .006(3) .012(3)

loop_
_atom_type_symbol
_atom_type_description
_atom_type_scat_dispersion_real
_atom_type_scat_dispersion_imag
_atom_type_scat_source
C C .0181 .0091 'International Tables Vol C Tables 4.2.6.8 and 6.1.1.4'
H H .0000 .0000 'International Tables Vol C Tables 4.2.6.8 and 6.1.1.4'
O O .0492 .0322 'International Tables Vol C Tables 4.2.6.8 and 6.1.1.4'

loop_
_geom_angle_atom_site_label_1
_geom_angle_atom_site_label_2
_geom_angle_atom_site_label_3
_geom_angle
_geom_angle_publ_flag
C1 O1 C18 110.9(4) ?
C20 O2 C1 112.6(4) ?
C1A O1A C18A 110.0(4) ?
C1A O2A C20A 112.3(4) ?
O1 C1 O2 109.7(4) yes
O1A C1A O2A 111.0(4) yes
O1 C1 C2 109.9(5) yes
O1A C1A C2A 109.3(5) yes
O2 C1 C2 105.8(5) yes
O2A C1A C2A 104.5(5) yes
O1 C18 C19 108.2(4) ?
O1A C18A C19A 110.4(5) ?
C18 C19 C20 106.5(4) yes
C18A C19A C20A 107.1(4) yes
C20 C19 C22 112.0(4) yes
C20A C19A C22A 109.2(4) yes
C18 C19 C22 112.6(4) yes
C18A C19A C22A 113.1(4) yes
C20 C19 C21 110.0(5) yes
C20A C19A C21A 108.5(5) yes
C18 C19 C21 112.0(4) yes
C18A C19A C21A 114.5(4) yes
C21 C19 C22 103.9(4) yes
C21A C19A C22A 104.2(4) yes
O2 C20 C19 111.0(4) ?
O2A C20A C19A 110.3(5) ?
C32 C21 C19 102.2(4) ?
C32A C21A C19A 102.1(4) ?
C23 C22 C19 102.1(4) ?
C23A C22A C19A 102.5(4) ?
C3 C2 C11 120.4(6) yes
C3A C2A C11A 119.5(5) yes
C1 C2 C11 119.3(5) yes
C1A C2A C11A 120.4(5) yes
C1 C2 C3 120.1(5) yes
C1A C2A C3A 120.1(5) yes
C8 C3 C2 118.1(6) ?
C8 C3 C4 118.4(6) ?
C2 C3 C4 123.5(7) ?
C2A C3A C8A 119.6(5) ?
C2A C3A C4A 123.1(6) ?
C8A C3A C4A 117.3(6) ?
C5 C4 C3 122.4(5) ?
C5A C4A C3A 120.9(6) ?
C4 C5 C6 120.9(5) ?
C4A C5A C6A 122.1(5) ?
C12 C6 C7 118.3(5) ?
C12 C6 C5 123.4(5) ?
C7 C6 C5 118.3(5) ?
C12A C6A C7A 119.5(5) ?
C12A C6A C5A 122.0(5) ?
C7A C6A C5A 118.6(5) ?
C15 C7 C6 119.9(6) ?
C15 C7 C8 120.6(5) ?
C6 C7 C8 119.5(5) ?
C6A C7A C8A 121.0(5) ?
C6A C7A C15A 120.1(5) ?
C8A C7A C15A 119.0(5) ?
C3 C8 C9 122.2(6) ?
C3 C8 C7 120.6(5) ?
C9 C8 C7 117.2(6) ?
C9A C8A C7A 121.5(6) ?
C9A C8A C3A 118.5(6) ?
C7A C8A C3A 120.1(5) ?
C10 C9 C17 122.6(7) ?
C10 C9 C8 117.2(7) ?
C17 C9 C8 120.2(7) ?
C10A C9A C8A 120.1(7) ?
C10A C9A C17A 121.0(6) ?
C8A C9A C17A 118.8(7) ?
C9 C10 C11 120.5(6) ?
C11A C10A C9A 121.2(6) ?
C2 C11 C10 121.5(5) ?
C10A C11A C2A 121.1(5) ?
C13 C12 C6 122.5(6) ?
C6A C12A C13A 121.1(6) ?
C12 C13 C14 119.5(6) ?
C12A C13A C14A 119.3(6) ?
C13 C14 C15 121.6(6) ?
C15A C14A C13A 121.0(6) ?
C7 C15 C14 118.3(6) ?
C7 C15 C16 119.5(6) ?
C14 C15 C16 122.2(6) ?
C14A C15A C7A 119.1(6) ?
C14A C15A C16A 122.5(6) ?
C7A C15A C16A 118.4(6) ?
C17 C16 C15 120.6(6) ?
C17A C16A C15A 122.5(6) ?
C16 C17 C9 121.8(6) ?
C16A C17A C9A 119.8(6) ?
C32 C23 C24 122.6(6) ?
C32 C23 C22 111.2(5) ?
C24 C23 C22 126.2(5) ?
C32A C23A C24A 122.4(6) ?
C32A C23A C22A 111.5(5) ?
C24A C23A C22A 126.1(5) ?
O4 C24 C23 122.4(6) ?
O4 C24 C25 120.1(6) ?
C23 C24 C25 117.4(5) ?
O4A C24A C23A 121.7(6) ?
O4A C24A C25A 121.9(6) ?
C23A C24A C25A 116.3(6) ?
C26 C25 C30 120.3(6) ?
C26 C25 C24 121.0(5) ?
C30 C25 C24 118.6(6) ?
C30A C25A C26A 118.8(6) ?
C30A C25A C24A 122.4(6) ?
C26A C25A C24A 118.7(6) ?
C25 C26 C27 119.3(6) ?
C25A C26A C27A 119.8(6) ?
C28 C27 C26 121.1(7) ?
C28A C27A C26A 119.7(6) ?
C27 C28 C29 119.3(7) ?
C27A C28A C29A 121.0(7) ?
C28 C29 C30 121.6(7) ?
C30A C29A C28A 118.0(7) ?
C29 C30 C25 118.4(6) ?
C29 C30 C31 119.0(6) ?
C25 C30 C31 122.5(6) ?
C29A C30A C25A 122.5(6) ?
C29A C30A C31A 118.9(6) ?
C25A C30A C31A 118.5(6) ?
O3 C31 C30 124.0(7) ?
O3 C31 C32 120.0(6) ?
C30 C31 C32 115.9(6) ?
O3A C31A C32A 119.6(6) ?
O3A C31A C30A 122.0(7) ?
C32A C31A C30A 118.4(6) ?
C23 C32 C31 122.5(6) ?
C23 C32 C21 111.4(5) ?
C31 C32 C21 126.0(5) ?
C23A C32A C31A 121.7(5) ?
C23A C32A C21A 112.7(5) ?
C31A C32A C21A 125.6(5) ?

loop_
_geom_bond_atom_site_label_1
_geom_bond_atom_site_label_2
_geom_bond_site_symmetry_2
_geom_bond_distance
_geom_bond_publ_flag
O1 C1 . 1.417(5) yes
O1A C1A . 1.415(6) yes
O2 C1 . 1.434(6) yes
O2A C1A . 1.424(6) yes
O1 C18 . 1.453(5) ?
O2 C20 . 1.425(7) ?
O1A C18A . 1.434(5) ?
O2A C20A . 1.445(8) ?
C1 C2 . 1.508(6) yes
C1A C2A . 1.519(7) yes
C18 C19 . 1.525(6) yes
C18A C19A . 1.498(6) yes
C19 C20 . 1.518(6) yes
C19A C20A . 1.535(7) yes
C19 C21 . 1.546(6) yes
C19A C21A . 1.564(6) yes
C19 C22 . 1.541(6) yes
C19A C22A . 1.553(6) yes
C21 C32 . 1.500(6) ?
C21A C32A . 1.497(6) ?
C22 C23 . 1.501(7) ?
C22A C23A . 1.509(7) ?
O3 C31 . 1.217(8) ?
O3A C31A . 1.250(7) ?
O4 C24 . 1.221(6) ?
O4A C24A . 1.240(7) ?
C2 C3 . 1.400(8) yes
C2A C3A . 1.396(7) yes
C2 C11 . 1.370(7) yes
C2A C11A . 1.382(6) yes
C3 C8 . 1.397(9) ?
C3 C4 . 1.411(8) ?
C3A C8A . 1.441(8) ?
C3A C4A . 1.458(8) ?
C4 C5 . 1.356(7) ?
C4A C5A . 1.341(6) ?
C5 C6 . 1.437(7) ?
C5A C6A . 1.441(7) ?
C6 C12 . 1.398(7) ?
C6 C7 . 1.412(7) ?
C6A C12A . 1.387(7) ?
C6A C7A . 1.391(7) ?
C7 C15 . 1.408(7) ?
C7 C8 . 1.446(7) ?
C7A C8A . 1.420(7) ?
C7A C15A . 1.423(7) ?
C8 C9 . 1.426(9) ?
C8A C9A . 1.394(8) ?
C9 C10 . 1.393(8) ?
C9 C17 . 1.411(11) ?
C9A C10A . 1.380(8) ?
C9A C17A . 1.455(11) ?
C10 C11 . 1.396(6) ?
C10A C11A . 1.366(6) ?
C12 C13 . 1.350(7) ?
C12A C13A . 1.393(7) ?
C13 C14 . 1.375(8) ?
C13A C14A . 1.394(8) ?
C14 C15 . 1.405(8) ?
C14A C15A . 1.381(8) ?
C15 C16 . 1.415(7) ?
C15A C16A . 1.437(7) ?
C16 C17 . 1.351(8) ?
C16A C17A . 1.340(8) ?
C23 C32 . 1.340(7) ?
C23 C24 . 1.448(8) ?
C23A C32A . 1.332(7) ?
C23A C24A . 1.472(8) ?
C24 C25 . 1.505(8) ?
C24A C25A . 1.487(8) ?
C25 C26 . 1.373(7) ?
C25 C30 . 1.409(8) ?
C25A C30A . 1.371(7) ?
C25A C26A . 1.384(7) ?
C26 C27 . 1.409(8) ?
C26A C27A . 1.391(8) ?
C27 C28 . 1.362(10) ?
C27A C28A . 1.379(9) ?
C28 C29 . 1.378(9) ?
C28A C29A . 1.380(8) ?
C29 C30 . 1.389(7) ?
C29A C30A . 1.375(8) ?
C30 C31 . 1.459(9) ?
C30A C31A . 1.502(9) ?
C31 C32 . 1.487(9) ?
C31A C32A . 1.461(8) ?

loop_
_geom_torsion_atom_site_label_1
_geom_torsion_atom_site_label_2
_geom_torsion_atom_site_label_3
_geom_torsion_atom_site_label_4
_geom_torsion
_geom_torsion_publ_flag
C18 O1 C1 O2 -61.8(5) ?
C18 O1 C1 C2 -177.7(4) ?
C20 O2 C1 O1 58.4(5) ?
C20 O2 C1 C2 176.9(4) ?
C18A O1A C1A O2A -61.5(6) ?
C18A O1A C1A C2A -176.3(4) ?
C20A O2A C1A O1A 58.5(6) ?
C20A O2A C1A C2A 176.2(4) ?
C1 O1 C18 C19 63.3(5) ?
C1A O1A C18A C19A 62.7(5) ?
O1 C18 C19 C20 -58.2(5) ?
O1 C18 C19 C22 64.8(5) ?
O1 C18 C19 C21 -178.5(4) ?
O1A C18A C19A C20A -57.7(5) ?
O1A C18A C19A C22A 62.8(5) ?
O1A C18A C19A C21A -178.0(4) ?
C1 O2 C20 C19 -56.9(6) ?
C18 C19 C20 O2 55.8(5) ?
C22 C19 C20 O2 -67.6(6) ?
C21 C19 C20 O2 177.4(4) ?
C1A O2A C20A C19A -54.8(5) ?
C18A C19A C20A O2A 53.4(5) ?
C22A C19A C20A O2A -69.4(5) ?
C21A C19A C20A O2A 177.5(4) ?
C20 C19 C21 C32 92.0(5) ?
C18 C19 C21 C32 -149.8(4) ?
C22 C19 C21 C32 -28.1(6) ?
C18A C19A C21A C32A -149.1(4) ?
C20A C19A C21A C32A 91.3(5) ?
C22A C19A C21A C32A -25.0(6) ?
C20 C19 C22 C23 -89.7(5) ?
C18 C19 C22 C23 150.4(5) ?
C21 C19 C22 C23 29.0(6) ?
C18A C19A C22A C23A 150.2(5) ?
C20A C19A C22A C23A -90.6(5) ?
C21A C19A C22A C23A 25.2(6) ?
O1 C1 C2 C11 19.3(8) yes
O1A C1A C2A C11A 19.4(7) yes
O2 C1 C2 C11 -99.0(6) yes
O2A C1A C2A C11A -99.5(6) yes
O1 C1 C2 C3 -164.8(5) yes
O1A C1A C2A C3A -163.9(5) yes
O2 C1 C2 C3 76.9(6) yes
O2A C1A C2A C3A 77.2(6) yes
C11 C2 C3 C8 -2.3(8) ?
C1 C2 C3 C8 -178.1(5) ?
C11 C2 C3 C4 177.8(6) ?
C1 C2 C3 C4 2.0(8) ?
C11A C2A C3A C8A -.3(8) ?
C1A C2A C3A C8A -177.1(5) ?
C11A C2A C3A C4A 179.2(5) ?
C1A C2A C3A C4A 2.4(8) ?
C8 C3 C4 C5 1.0(9) ?
C2 C3 C4 C5 -179.2(6) ?
C2A C3A C4A C5A -179.6(6) ?
C8A C3A C4A C5A -.1(9) ?
C3 C4 C5 C6 -.5(9) ?
C3A C4A C5A C6A -.2(9) ?
C4 C5 C6 C12 179.2(6) ?
C4 C5 C6 C7 -1.2(9) ?
C4A C5A C6A C12A 179.7(5) ?
C4A C5A C6A C7A .9(9) ?
C12 C6 C7 C15 -.6(8) ?
C5 C6 C7 C15 179.7(5) ?
C12 C6 C7 C8 -178.0(5) ?
C5 C6 C7 C8 2.3(8) ?
C12A C6A C7A C8A 179.8(5) ?
C5A C6A C7A C8A -1.4(8) ?
C12A C6A C7A C15A .9(8) ?
C5A C6A C7A C15A 179.7(5) ?
C2 C3 C8 C9 2.5(9) ?
C4 C3 C8 C9 -177.7(5) ?
C2 C3 C8 C7 -179.6(5) ?
C4 C3 C8 C7 .3(9) ?
C15 C7 C8 C3 -179.3(5) ?
C6 C7 C8 C3 -1.9(9) ?
C15 C7 C8 C9 -1.2(9) ?
C6 C7 C8 C9 176.1(5) ?
C6A C7A C8A C9A -178.7(6) ?
C15A C7A C8A C9A .2(8) ?
C6A C7A C8A C3A 1.2(8) ?
C15A C7A C8A C3A -179.9(5) ?
C2A C3A C8A C9A -1.0(9) ?
C4A C3A C8A C9A 179.5(5) ?
C2A C3A C8A C7A 179.1(5) ?
C4A C3A C8A C7A -.4(8) ?
C3 C8 C9 C10 -1.9(9) ?
C7 C8 C9 C10 -179.9(5) ?
C3 C8 C9 C17 -179.9(6) ?
C7 C8 C9 C17 2.1(9) ?
C7A C8A C9A C10A -177.8(5) ?
C3A C8A C9A C10A 2.4(9) ?
C7A C8A C9A C17A .8(9) ?
C3A C8A C9A C17A -179.0(5) ?
C17 C9 C10 C11 179.1(6) ?
C8 C9 C10 C11 1.1(9) ?
C8A C9A C10A C11A -2.4(9) ?
C17A C9A C10A C11A 179.0(6) ?
C3 C2 C11 C10 1.7(9) ?
C1 C2 C11 C10 177.5(5) ?
C9 C10 C11 C2 -1.1(9) ?
C9A C10A C11A C2A 1.0(9) ?
C3A C2A C11A C10A .3(9) ?
C1A C2A C11A C10A 177.1(5) ?
C7 C6 C12 C13 .0(9) ?
C5 C6 C12 C13 179.6(6) ?
C7A C6A C12A C13A -.1(8) ?
C5A C6A C12A C13A -178.9(5) ?
C6 C12 C13 C14 .4(10) ?
C6A C12A C13A C14A .0(9) ?
C12 C13 C14 C15 .0(10) ?
C12A C13A C14A C15A -.7(9) ?
C6 C7 C15 C14 .9(9) ?
C8 C7 C15 C14 178.3(5) ?
C6 C7 C15 C16 -178.8(5) ?
C8 C7 C15 C16 -1.5(9) ?
C13 C14 C15 C7 -.6(9) ?
C13 C14 C15 C16 179.1(6) ?
C13A C14A C15A C7A 1.4(9) ?
C13A C14A C15A C16A -178.7(6) ?
C6A C7A C15A C14A -1.5(9) ?
C8A C7A C15A C14A 179.5(5) ?
C6A C7A C15A C16A 178.5(5) ?
C8A C7A C15A C16A -.4(8) ?
C7 C15 C16 C17 3.5(9) ?
C14 C15 C16 C17 -176.3(6) ?
C14A C15A C16A C17A 179.5(6) ?
C7A C15A C16A C17A -.6(9) ?
C15 C16 C17 C9 -2.6(10) ?
C10 C9 C17 C16 -178.1(6) ?
C8 C9 C17 C16 -.2(10) ?
C15A C16A C17A C9A 1.7(10) ?
C10A C9A C17A C16A 176.8(6) ?
C8A C9A C17A C16A -1.8(10) ?
C19 C22 C23 C32 -19.9(7) ?
C19 C22 C23 C24 161.8(6) ?
C19A C22A C23A C32A -16.6(6) ?
C19A C22A C23A C24A 161.7(6) ?
C32 C23 C24 O4 -178.3(6) ?
C22 C23 C24 O4 -.3(11) ?
C32 C23 C24 C25 4.8(10) ?
C22 C23 C24 C25 -177.2(5) ?
C32A C23A C24A O4A -178.6(6) ?
C22A C23A C24A O4A 3.4(10) ?
C32A C23A C24A C25A 1.3(9) ?
C22A C23A C24A C25A -176.7(5) ?
O4 C24 C25 C26 -1.4(9) ?
C23 C24 C25 C26 175.6(6) ?
O4 C24 C25 C30 175.8(6) ?
C23 C24 C25 C30 -7.3(8) ?
O4A C24A C25A C30A 175.3(6) ?
C23A C24A C25A C30A -4.6(9) ?
O4A C24A C25A C26A -3.8(10) ?
C23A C24A C25A C26A 176.3(5) ?
C30 C25 C26 C27 -1.0(9) ?
C24 C25 C26 C27 176.1(5) ?
C30A C25A C26A C27A -1.0(9) ?
C24A C25A C26A C27A 178.2(6) ?
C25 C26 C27 C28 1.4(10) ?
C25A C26A C27A C28A -1.8(10) ?
C26 C27 C28 C29 -1.4(11) ?
C26A C27A C28A C29A 3.6(10) ?
C27 C28 C29 C30 1.0(11) ?
C27A C28A C29A C30A -2.4(10) ?
C28 C29 C30 C25 -.6(10) ?
C28 C29 C30 C31 175.5(6) ?
C26 C25 C30 C29 .6(9) ?
C24 C25 C30 C29 -176.5(5) ?
C26 C25 C30 C31 -175.3(6) ?
C24 C25 C30 C31 7.5(9) ?
C28A C29A C30A C25A -.6(10) ?
C28A C29A C30A C31A 177.1(6) ?
C26A C25A C30A C29A 2.3(10) ?
C24A C25A C30A C29A -176.9(6) ?
C26A C25A C30A C31A -175.4(6) ?
C24A C25A C30A C31A 5.5(9) ?
C29 C30 C31 O3 -2.7(11) ?
C25 C30 C31 O3 173.2(6) ?
C29 C30 C31 C32 179.4(6) ?
C25 C30 C31 C32 -4.7(9) ?
C29A C30A C31A O3A -3.8(10) ?
C25A C30A C31A O3A 174.0(6) ?
C29A C30A C31A C32A 179.0(5) ?
C25A C30A C31A C32A -3.2(9) ?
C24 C23 C32 C31 -2.2(10) ?
C22 C23 C32 C31 179.5(5) ?
C24 C23 C32 C21 -179.8(6) ?
C22 C23 C32 C21 1.9(7) ?
O3 C31 C32 C23 -176.1(6) ?
C30 C31 C32 C23 1.9(9) ?
O3 C31 C32 C21 1.1(10) ?
C30 C31 C32 C21 179.1(6) ?
C19 C21 C32 C23 16.9(7) ?
C19 C21 C32 C31 -160.6(6) ?
C24A C23A C32A C31A .7(9) ?
C22A C23A C32A C31A 179.0(5) ?
C24A C23A C32A C21A -178.1(5) ?
C22A C23A C32A C21A .2(7) ?
O3A C31A C32A C23A -177.1(6) ?
C30A C31A C32A C23A .2(9) ?
O3A C31A C32A C21A 1.5(9) ?
C30A C31A C32A C21A 178.8(5) ?
C19A C21A C32A C23A 16.1(6) ?
C19A C21A C32A C31A -162.6(5) ?

loop_
_cod_related_entry_id
_cod_related_entry_database
_cod_related_entry_code
1 ChemSpider 24724059
